data_7014557
loop_
_publ_author_name
'Kang, Ling-Chen'
'Yao, Min-Xia'
'Chen, Xin'
'Li, Yi-Zhi'
'Song, You'
'Zuo, Jing-Lin'
'You, Xiao-Zeng'

_publ_section_title
;
 Hexanuclear Fe(III)(2)Co(III)(2)M(II)(2) (M = Cu, Ni, Mn) clusters
 based on Kl\"aui's tripodal ligand and tricyanometalates: syntheses,
 structures and magnetic properties.
;
_journal_issue 10
_journal_name_full 'Dalton transactions (Cambridge, England : 2003)'
_journal_page_first 2204
_journal_page_last 2212
_journal_paper_doi 10.1039/c0dt00954g
_journal_volume 40
_journal_year 2011
_chemical_formula_moiety 'C62 H96 B2 Co2 Fe2 N20 Ni2 O18 P6, 2(C2 H3 N), 2(H2 O)'
_chemical_formula_sum 'C66 H106 B2 Co2 Fe2 N22 Ni2 O20 P6'
_chemical_formula_weight 2082.11
_chemical_name_systematic
;
?
;
_space_group_IT_number 2
_symmetry_cell_setting triclinic
_symmetry_space_group_name_Hall '-P 1'
_symmetry_space_group_name_H-M 'P -1'
_atom_sites_solution_hydrogens geom
_atom_sites_solution_primary direct
_atom_sites_solution_secondary difmap
_audit_creation_method SHELXL-97
_cell_angle_alpha 107.850(6)
_cell_angle_beta 94.917(7)
_cell_angle_gamma 109.476(4)
_cell_formula_units_Z 1
_cell_length_a 10.450(4)
_cell_length_b 14.919(5)
_cell_length_c 17.507(9)
_cell_measurement_temperature 291(2)
_cell_volume 2395.1(17)
_computing_cell_refinement 'Bruker SMART'
_computing_data_collection 'Bruker SMART'
_computing_data_reduction 'Bruker SAINT'
_computing_molecular_graphics 'Bruker SHELXTL'
_computing_publication_material 'Bruker SHELXTL'
_computing_structure_refinement 'Bruker SHELXTL'
_computing_structure_solution 'Bruker SHELXTL'
_diffrn_ambient_temperature 291(2)
_diffrn_measured_fraction_theta_full 0.977
_diffrn_measured_fraction_theta_max 0.977
_diffrn_measurement_device_type 'CCD area detector'
_diffrn_measurement_method 'phi and omega scans'
_diffrn_radiation_monochromator graphite
_diffrn_radiation_source 'fine-focus sealed tube'
_diffrn_radiation_type MoK\a
_diffrn_radiation_wavelength 0.71073
_diffrn_reflns_av_R_equivalents 0.0541
_diffrn_reflns_av_sigmaI/netI 0.0755
_diffrn_reflns_limit_h_max 8
_diffrn_reflns_limit_h_min -12
_diffrn_reflns_limit_k_max 18
_diffrn_reflns_limit_k_min -18
_diffrn_reflns_limit_l_max 17
_diffrn_reflns_limit_l_min -21
_diffrn_reflns_number 12972
_diffrn_reflns_theta_full 26.00
_diffrn_reflns_theta_max 26.00
_diffrn_reflns_theta_min 2.09
_exptl_absorpt_coefficient_mu 1.191
_exptl_absorpt_correction_T_max 0.4489
_exptl_absorpt_correction_T_min 0.3577
_exptl_absorpt_correction_type multi-scan
_exptl_absorpt_process_details 'SADABS,2000; Bruker'
_exptl_crystal_colour red
_exptl_crystal_density_diffrn 1.444
_exptl_crystal_density_method 'not measured'
_exptl_crystal_description block
_exptl_crystal_F_000 1078.0
_exptl_crystal_size_max 0.19
_exptl_crystal_size_mid 0.17
_exptl_crystal_size_min 0.14
_refine_diff_density_max 0.945
_refine_diff_density_min -0.937
_refine_diff_density_rms 0.091
_refine_ls_extinction_method none
_refine_ls_goodness_of_fit_ref 0.988
_refine_ls_hydrogen_treatment constr
_refine_ls_matrix_type full
_refine_ls_number_parameters 556
_refine_ls_number_reflns 9203
_refine_ls_number_restraints 22
_refine_ls_restrained_S_all 0.999
_refine_ls_R_factor_all 0.0890
_refine_ls_R_factor_gt 0.0554
_refine_ls_shift/su_max 0.000
_refine_ls_shift/su_mean 0.000
_refine_ls_structure_factor_coef Fsqd
_refine_ls_weighting_details 'calc w=1/[\s^2^(Fo^2^)+(0.0931P)^2^+0.0000P] where P=(Fo^2^+2Fc^2^)/3'
_refine_ls_weighting_scheme calc
_refine_ls_wR_factor_gt 0.1537
_refine_ls_wR_factor_ref 0.1651
_reflns_number_gt 5995
_reflns_number_total 9203
_reflns_threshold_expression >2sigma(I)
_cod_data_source_file C0DT00954G.TXT
_cod_data_source_block 3
_cod_depositor_comments
;
The following automatic conversions were performed:
'_symmetry_cell_setting' value 'Triclinic' changed to 'triclinic'
according to '/home/saulius/struct/CIF-dictionaries/cif_core.dic'
dictionary named 'cif_core.dic' version 2.4.1 from
2010-06-29.

'_exptl_absorpt_correction_type' value 'Multi-Scan' changed
to 'multi-scan' according to
'/home/saulius/struct/CIF-dictionaries/cif_core.dic' dictionary named
'cif_core.dic' version 2.4.1 from 2010-06-29.

Automatic conversion script
Id: cif_fix_enum 1555 2011-01-17 13:19:09Z saulius 
;
_cod_original_cell_volume 2395.3(17)
_cod_database_code 7014557

loop_
_symmetry_equiv_pos_as_xyz
'x, y, z'
'-x, -y, -z'

loop_
_atom_site_label
_atom_site_type_symbol
_atom_site_fract_x
_atom_site_fract_y
_atom_site_fract_z
_atom_site_U_iso_or_equiv
_atom_site_adp_type
_atom_site_occupancy
_atom_site_symmetry_multiplicity
_atom_site_calc_flag
_atom_site_refinement_flags
_atom_site_disorder_assembly
_atom_site_disorder_group
B1 B 0.2199(6) 0.9038(4) 0.4017(4) 0.0429(13) Uani 1 1 d . . .
H1 H 0.2793 0.9574 0.3847 0.051 Uiso 1 1 d R . .
C1 C 0.0710(5) 0.7073(3) 0.5530(3) 0.0344(10) Uani 1 1 d U . .
C2 C -0.0246(5) 0.5902(4) 0.3984(3) 0.0340(10) Uani 1 1 d . . .
C3 C -0.1530(5) 0.7137(4) 0.4711(3) 0.0404(11) Uani 1 1 d . . .
C4 C -0.1134(6) 0.7108(4) 0.2874(3) 0.0487(13) Uani 1 1 d . . .
H4 H -0.1931 0.6553 0.2817 0.058 Uiso 1 1 calc R . .
C5 C -0.0871(7) 0.7567(4) 0.2298(3) 0.0552(14) Uani 1 1 d . . .
H5 H -0.1446 0.7393 0.1797 0.066 Uiso 1 1 calc R . .
C6 C 0.0396(6) 0.8319(4) 0.2614(3) 0.0525(14) Uani 1 1 d . . .
H6 H 0.0866 0.8753 0.2357 0.063 Uiso 1 1 calc R . .
C7 C 0.0786(5) 0.9391(4) 0.5837(3) 0.0459(12) Uani 1 1 d . . .
H7 H 0.0293 0.9142 0.6195 0.055 Uiso 1 1 calc R . .
C8 C 0.1434(6) 1.0418(4) 0.5949(3) 0.0535(14) Uani 1 1 d . . .
H8 H 0.1450 1.0977 0.6378 0.064 Uiso 1 1 calc R . .
C9 C 0.2030(5) 1.0423(4) 0.5302(3) 0.0496(13) Uani 1 1 d . . .
H9 H 0.2552 1.1006 0.5210 0.059 Uiso 1 1 calc R . .
C10 C 0.3076(5) 0.7053(4) 0.4424(3) 0.0445(12) Uani 1 1 d . . .
H10 H 0.2849 0.6477 0.4567 0.053 Uiso 1 1 calc R . .
C11 C 0.4311(6) 0.7511(4) 0.4240(4) 0.0589(15) Uani 1 1 d . . .
H11 H 0.5070 0.7316 0.4232 0.071 Uiso 1 1 calc R . .
C12 C 0.4190(6) 0.8330(4) 0.4067(4) 0.0584(15) Uani 1 1 d . . .
H12 H 0.4870 0.8794 0.3919 0.070 Uiso 1 1 calc R . .
C13 C 0.4875(9) 0.8937(7) 0.9045(6) 0.111(3) Uani 1 1 d DU . .
H13A H 0.4711 0.9073 0.8545 0.134 Uiso 1 1 calc R . .
H13B H 0.5448 0.9582 0.9470 0.134 Uiso 1 1 calc R . .
C14 C 0.5623(11) 0.8334(9) 0.8919(7) 0.147(4) Uani 1 1 d DU . .
H14A H 0.5959 0.8299 0.9433 0.220 Uiso 1 1 calc R . .
H14B H 0.6395 0.8615 0.8690 0.220 Uiso 1 1 calc R . .
H14C H 0.5044 0.7663 0.8547 0.220 Uiso 1 1 calc R . .
C15 C 0.2175(11) 0.9984(6) 0.8393(6) 0.119(3) Uani 1 1 d DU . .
H15A H 0.1208 0.9766 0.8138 0.143 Uiso 1 1 calc R . .
H15B H 0.2613 0.9698 0.7967 0.143 Uiso 1 1 calc R . .
C16 C 0.2739(11) 1.1018(6) 0.8584(6) 0.128(3) Uani 1 1 d DU . .
H16A H 0.2932 1.1354 0.9169 0.191 Uiso 1 1 calc R . .
H16B H 0.2095 1.1226 0.8329 0.191 Uiso 1 1 calc R . .
H16C H 0.3585 1.1197 0.8388 0.191 Uiso 1 1 calc R . .
C17 C -0.1491(10) 0.8023(6) 0.7199(5) 0.096(2) Uani 1 1 d U . .
H17A H -0.2177 0.7389 0.6810 0.115 Uiso 1 1 calc R . .
H17B H -0.0641 0.8163 0.6993 0.115 Uiso 1 1 calc R . .
C18 C -0.1977(10) 0.8826(7) 0.7261(5) 0.106(3) Uani 1 1 d U . .
H18A H -0.2949 0.8590 0.7267 0.158 Uiso 1 1 d R . .
H18B H -0.1834 0.9037 0.6798 0.158 Uiso 1 1 d R . .
H18C H -0.1475 0.9392 0.7758 0.158 Uiso 1 1 d R . .
C19 C -0.3448(10) 0.5465(8) 0.7609(6) 0.126(3) Uani 1 1 d U . .
H19A H -0.3062 0.4942 0.7506 0.152 Uiso 1 1 calc R . .
H19B H -0.3602 0.5579 0.7098 0.152 Uiso 1 1 calc R . .
C20 C -0.4744(10) 0.5074(7) 0.7800(6) 0.126(3) Uani 1 1 d U . .
H20A H -0.4743 0.5490 0.8341 0.189 Uiso 1 1 calc R . .
H20B H -0.4929 0.4391 0.7779 0.189 Uiso 1 1 calc R . .
H20C H -0.5450 0.5071 0.7409 0.189 Uiso 1 1 calc R . .
C21 C -0.0689(10) 0.4307(6) 0.8162(6) 0.109(3) Uani 1 1 d U . .
H21A H 0.0030 0.4067 0.8289 0.131 Uiso 1 1 calc R . .
H21B H -0.0670 0.4348 0.7620 0.131 Uiso 1 1 calc R . .
C22 C -0.1989(9) 0.3558(6) 0.8118(5) 0.109(3) Uani 1 1 d U . .
H22A H -0.1848 0.3135 0.8408 0.163 Uiso 1 1 d R . .
H22B H -0.2417 0.3146 0.7554 0.163 Uiso 1 1 d R . .
H22C H -0.2579 0.3885 0.8363 0.163 Uiso 1 1 d R . .
C23 C 0.2978(11) 0.5890(9) 0.9518(6) 0.134(4) Uani 1 1 d DU . .
H23A H 0.3480 0.6145 0.9139 0.161 Uiso 1 1 calc R . .
H23B H 0.2478 0.5167 0.9222 0.161 Uiso 1 1 calc R . .
C24 C 0.3999(11) 0.5935(9) 1.0096(6) 0.158(5) Uani 1 1 d DU . .
H24A H 0.4546 0.6633 1.0424 0.237 Uiso 1 1 calc R . .
H24B H 0.4583 0.5620 0.9825 0.237 Uiso 1 1 calc R . .
H24C H 0.3580 0.5583 1.0442 0.237 Uiso 1 1 calc R . .
C25 C 0.0923(10) 0.8839(7) 1.0252(4) 0.093(3) Uani 1 1 d . . .
H25 H 0.1579 0.9530 1.0352 0.112 Uiso 1 1 calc R . .
C26 C -0.0507(10) 0.8416(7) 0.9894(4) 0.090(2) Uani 1 1 d . . .
H26 H -0.1034 0.8760 0.9691 0.108 Uiso 1 1 calc R . .
C27 C -0.1023(10) 0.7479(8) 0.9912(5) 0.098(3) Uani 1 1 d . . .
H27 H -0.1997 0.7011 0.9725 0.117 Uiso 1 1 calc R . .
C28 C 0.0027(11) 0.7304(7) 1.0272(5) 0.090(2) Uani 1 1 d . . .
H28 H -0.0081 0.6672 1.0368 0.108 Uiso 1 1 calc R . .
C29 C 0.1196(9) 0.8081(8) 1.0470(4) 0.088(2) Uani 1 1 d . . .
H29 H 0.2091 0.8141 1.0749 0.105 Uiso 1 1 calc R . .
C30 C 0.3959(6) 0.6324(5) 0.6377(4) 0.0622(15) Uani 1 1 d . . .
C31 C 0.4831(8) 0.6093(6) 0.5801(4) 0.096(3) Uani 1 1 d . . .
H31A H 0.4324 0.5441 0.5379 0.145 Uiso 1 1 calc R . .
H31B H 0.5647 0.6080 0.6086 0.145 Uiso 1 1 calc R . .
H31C H 0.5095 0.6606 0.5558 0.145 Uiso 1 1 calc R . .
C32 C 0.5129(8) 0.9892(6) 0.7216(5) 0.078(2) Uani 1 1 d . . .
C33 C 0.4124(8) 0.9053(6) 0.6595(5) 0.098(2) Uani 1 1 d . . .
H33A H 0.3649 0.8556 0.6822 0.147 Uiso 1 1 calc R . .
H33B H 0.4561 0.8759 0.6182 0.147 Uiso 1 1 calc R . .
H33C H 0.3470 0.9265 0.6355 0.147 Uiso 1 1 calc R . .
Co1 Co 0.04724(8) 0.75573(6) 0.92206(4) 0.0489(2) Uani 1 1 d . . .
Fe1 Fe 0.03338(6) 0.73397(4) 0.45485(3) 0.02902(17) Uani 1 1 d U . .
N1 N 0.0917(4) 0.6895(3) 0.6106(2) 0.0378(9) Uani 1 1 d . . .
N2 N 0.0540(4) 0.4948(3) 0.6360(2) 0.0405(9) Uani 1 1 d . . .
N3 N -0.2616(5) 0.7046(4) 0.4803(3) 0.0684(14) Uani 1 1 d . . .
N4 N -0.0086(4) 0.7574(3) 0.3522(2) 0.0356(9) Uani 1 1 d . . .
N5 N 0.0867(4) 0.8338(3) 0.3360(2) 0.0418(10) Uani 1 1 d . . .
N6 N 0.0980(4) 0.8823(3) 0.5140(2) 0.0348(8) Uani 1 1 d . . .
N7 N 0.1767(4) 0.9472(3) 0.4807(2) 0.0395(9) Uani 1 1 d . . .
N8 N 0.2237(4) 0.7545(3) 0.4370(2) 0.0335(8) Uani 1 1 d . . .
N9 N 0.2938(4) 0.8340(3) 0.4147(2) 0.0414(9) Uani 1 1 d . . .
N10 N 0.3259(5) 0.6519(4) 0.6805(3) 0.0536(11) Uani 1 1 d . . .
N11 N 0.5928(8) 1.0582(6) 0.7722(5) 0.122(3) Uani 1 1 d . . .
Ni1 Ni 0.12851(6) 0.64549(4) 0.70833(3) 0.03245(17) Uani 1 1 d . . .
O1 O 0.2118(4) 0.7942(2) 0.78347(18) 0.0435(8) Uani 1 1 d . . .
O2 O 0.3556(5) 0.8575(4) 0.9272(2) 0.0809(13) Uani 1 1 d U . .
O3 O 0.2185(6) 0.9508(3) 0.8928(3) 0.0883(15) Uani 1 1 d U . .
O4 O -0.0656(3) 0.6376(2) 0.73076(19) 0.0431(8) Uani 1 1 d . . .
O5 O -0.1251(6) 0.7919(4) 0.7933(3) 0.0905(16) Uani 1 1 d U . .
O6 O -0.2486(6) 0.6320(5) 0.8150(3) 0.116(2) Uani 1 1 d U . .
O7 O 0.1656(4) 0.6057(3) 0.80798(19) 0.0487(9) Uani 1 1 d . . .
O8 O -0.0340(6) 0.5275(4) 0.8713(3) 0.0898(15) Uani 1 1 d U . .
O9 O 0.2024(6) 0.6254(4) 0.9564(2) 0.0923(16) Uani 1 1 d U . .
O10 O 0.7596(5) 0.5335(3) 0.5690(3) 0.0855(14) Uani 1 1 d . . .
H10A H 0.7765 0.5490 0.6208 0.103 Uiso 1 1 d R . .
H10B H 0.8339 0.5646 0.5562 0.103 Uiso 1 1 d R . .
P1 P 0.21083(15) 0.83712(10) 0.87275(7) 0.0464(3) Uani 1 1 d . . .
P2 P -0.09762(15) 0.69798(12) 0.80650(8) 0.0494(4) Uani 1 1 d . . .
P3 P 0.10239(17) 0.62426(11) 0.88204(8) 0.0501(4) Uani 1 1 d . . .

loop_
_atom_site_aniso_label
_atom_site_aniso_U_11
_atom_site_aniso_U_22
_atom_site_aniso_U_33
_atom_site_aniso_U_23
_atom_site_aniso_U_13
_atom_site_aniso_U_12
B1 0.049(3) 0.032(3) 0.056(3) 0.027(3) 0.021(3) 0.014(3)
C1 0.039(3) 0.028(2) 0.038(2) 0.0117(19) 0.011(2) 0.014(2)
C2 0.036(3) 0.038(3) 0.031(2) 0.016(2) 0.0068(19) 0.014(2)
C3 0.039(3) 0.040(3) 0.049(3) 0.021(2) 0.010(2) 0.018(2)
C4 0.057(3) 0.046(3) 0.044(3) 0.014(2) 0.004(3) 0.023(3)
C5 0.073(4) 0.063(4) 0.039(3) 0.023(3) 0.004(3) 0.035(3)
C6 0.075(4) 0.057(3) 0.042(3) 0.028(3) 0.021(3) 0.034(3)
C7 0.047(3) 0.046(3) 0.045(3) 0.011(2) 0.010(2) 0.021(3)
C8 0.057(3) 0.040(3) 0.055(3) 0.003(2) 0.004(3) 0.022(3)
C9 0.046(3) 0.033(3) 0.067(3) 0.018(2) 0.004(3) 0.014(2)
C10 0.041(3) 0.044(3) 0.054(3) 0.019(2) 0.008(2) 0.021(2)
C11 0.047(3) 0.061(4) 0.077(4) 0.026(3) 0.018(3) 0.029(3)
C12 0.049(3) 0.057(4) 0.073(4) 0.028(3) 0.021(3) 0.019(3)
C13 0.094(5) 0.125(8) 0.099(6) 0.034(5) 0.009(5) 0.031(5)
C14 0.128(8) 0.156(10) 0.148(9) 0.031(8) 0.038(7) 0.063(7)
C15 0.162(9) 0.091(5) 0.104(6) 0.036(5) 0.030(6) 0.045(6)
C16 0.157(9) 0.101(5) 0.137(8) 0.061(6) 0.037(7) 0.046(7)
C17 0.127(7) 0.099(6) 0.091(5) 0.054(5) 0.022(5) 0.060(5)
C18 0.122(7) 0.104(6) 0.117(6) 0.053(5) 0.020(6) 0.065(5)
C19 0.101(6) 0.133(8) 0.119(7) 0.032(5) 0.037(5) 0.021(5)
C20 0.101(5) 0.125(8) 0.139(8) 0.049(6) 0.036(6) 0.021(5)
C21 0.119(6) 0.087(5) 0.113(6) 0.023(4) 0.047(6) 0.034(5)
C22 0.112(6) 0.090(5) 0.117(7) 0.036(5) 0.025(5) 0.031(4)
C23 0.139(9) 0.165(10) 0.119(7) 0.043(7) 0.018(6) 0.092(7)
C24 0.151(10) 0.184(11) 0.166(10) 0.064(9) 0.006(7) 0.102(9)
C25 0.110(7) 0.089(6) 0.065(4) 0.008(4) 0.048(5) 0.028(5)
C26 0.105(7) 0.105(7) 0.073(5) 0.020(4) 0.036(5) 0.064(6)
C27 0.090(6) 0.113(7) 0.071(5) 0.011(5) 0.047(5) 0.028(6)
C28 0.117(7) 0.101(6) 0.062(4) 0.034(4) 0.044(5) 0.041(6)
C29 0.094(6) 0.114(7) 0.053(4) 0.015(4) 0.021(4) 0.049(6)
C30 0.054(4) 0.071(4) 0.060(4) 0.018(3) 0.011(3) 0.027(3)
C31 0.076(5) 0.120(7) 0.085(5) 0.010(5) 0.028(4) 0.048(5)
C32 0.078(5) 0.082(5) 0.074(5) 0.034(4) 0.025(4) 0.021(4)
C33 0.095(6) 0.091(6) 0.096(6) 0.033(5) 0.018(5) 0.021(5)
Co1 0.0660(5) 0.0588(5) 0.0330(3) 0.0175(3) 0.0177(3) 0.0345(4)
Fe1 0.0341(4) 0.0263(3) 0.0297(3) 0.0126(2) 0.0071(3) 0.0126(3)
N1 0.049(2) 0.034(2) 0.0318(19) 0.0141(16) 0.0070(18) 0.0146(19)
N2 0.053(3) 0.030(2) 0.038(2) 0.0119(17) 0.0084(19) 0.0164(19)
N3 0.047(3) 0.078(4) 0.096(4) 0.045(3) 0.027(3) 0.027(3)
N4 0.045(2) 0.034(2) 0.0311(19) 0.0133(16) 0.0077(18) 0.0166(18)
N5 0.059(3) 0.040(2) 0.041(2) 0.0240(18) 0.019(2) 0.026(2)
N6 0.041(2) 0.0285(19) 0.038(2) 0.0130(16) 0.0106(17) 0.0152(17)
N7 0.038(2) 0.026(2) 0.051(2) 0.0146(17) 0.0040(19) 0.0086(18)
N8 0.035(2) 0.032(2) 0.042(2) 0.0181(16) 0.0135(17) 0.0156(17)
N9 0.035(2) 0.040(2) 0.056(2) 0.0234(19) 0.0164(19) 0.0149(19)
N10 0.050(3) 0.059(3) 0.058(3) 0.023(2) 0.017(2) 0.024(2)
N11 0.109(6) 0.115(6) 0.098(5) 0.026(5) 0.023(5) 0.001(5)
Ni1 0.0414(4) 0.0304(3) 0.0285(3) 0.0120(2) 0.0073(2) 0.0158(3)
O1 0.057(2) 0.0368(18) 0.0333(17) 0.0096(14) 0.0110(15) 0.0157(16)
O2 0.070(3) 0.102(4) 0.053(2) 0.025(2) -0.002(2) 0.018(3)
O3 0.158(5) 0.058(3) 0.061(3) 0.017(2) 0.040(3) 0.055(3)
O4 0.047(2) 0.048(2) 0.0394(17) 0.0186(15) 0.0102(15) 0.0206(17)
O5 0.131(4) 0.111(4) 0.068(3) 0.032(3) 0.018(3) 0.094(4)
O6 0.070(3) 0.153(5) 0.090(4) 0.012(3) 0.035(3) 0.023(3)
O7 0.069(2) 0.062(2) 0.0389(18) 0.0289(17) 0.0180(17) 0.042(2)
O8 0.119(4) 0.074(3) 0.079(3) 0.032(2) 0.051(3) 0.028(3)
O9 0.144(5) 0.134(4) 0.050(2) 0.050(3) 0.029(3) 0.096(4)
O10 0.075(3) 0.076(3) 0.085(3) 0.037(3) -0.005(3) 0.000(3)
P1 0.0600(9) 0.0412(7) 0.0334(6) 0.0074(5) 0.0072(6) 0.0197(7)
P2 0.0504(8) 0.0638(9) 0.0454(7) 0.0220(7) 0.0158(6) 0.0320(7)
P3 0.0724(10) 0.0586(9) 0.0375(7) 0.0270(6) 0.0177(7) 0.0366(8)

loop_
_atom_type_symbol
_atom_type_description
_atom_type_scat_dispersion_real
_atom_type_scat_dispersion_imag
_atom_type_scat_source
C C 0.0033 0.0016 'International Tables Vol C Tables 4.2.6.8 and 6.1.1.4'
H H 0.0000 0.0000 'International Tables Vol C Tables 4.2.6.8 and 6.1.1.4'
B B 0.0013 0.0007 'International Tables Vol C Tables 4.2.6.8 and 6.1.1.4'
N N 0.0061 0.0033 'International Tables Vol C Tables 4.2.6.8 and 6.1.1.4'
O O 0.0106 0.0060 'International Tables Vol C Tables 4.2.6.8 and 6.1.1.4'
P P 0.1023 0.0942 'International Tables Vol C Tables 4.2.6.8 and 6.1.1.4'
Fe Fe 0.3463 0.8444 'International Tables Vol C Tables 4.2.6.8 and 6.1.1.4'
Co Co 0.3494 0.9721 'International Tables Vol C Tables 4.2.6.8 and 6.1.1.4'
Ni Ni 0.3393 1.1124 'International Tables Vol C Tables 4.2.6.8 and 6.1.1.4'

loop_
_geom_angle_atom_site_label_1
_geom_angle_atom_site_label_2
_geom_angle_atom_site_label_3
_geom_angle
_geom_angle_site_symmetry_1
_geom_angle_site_symmetry_3
_geom_angle_publ_flag
N7 B1 N5 107.6(4) . . ?
N7 B1 N9 107.9(4) . . ?
N5 B1 N9 106.0(4) . . ?
N7 B1 H1 111.9 . . ?
N5 B1 H1 111.6 . . ?
N9 B1 H1 111.5 . . ?
N1 C1 Fe1 178.6(4) . . ?
N2 C2 Fe1 177.2(4) 2_566 . ?
N3 C3 Fe1 177.8(5) . . ?
N4 C4 C5 110.3(5) . . ?
N4 C4 H4 124.9 . . ?
C5 C4 H4 124.9 . . ?
C6 C5 C4 105.6(5) . . ?
C6 C5 H5 127.2 . . ?
C4 C5 H5 127.2 . . ?
N5 C6 C5 108.7(5) . . ?
N5 C6 H6 125.6 . . ?
C5 C6 H6 125.6 . . ?
N6 C7 C8 109.5(5) . . ?
N6 C7 H7 125.2 . . ?
C8 C7 H7 125.2 . . ?
C9 C8 C7 104.9(5) . . ?
C9 C8 H8 127.6 . . ?
C7 C8 H8 127.6 . . ?
N7 C9 C8 110.4(5) . . ?
N7 C9 H9 124.8 . . ?
C8 C9 H9 124.8 . . ?
N8 C10 C11 110.6(5) . . ?
N8 C10 H10 124.7 . . ?
C11 C10 H10 124.7 . . ?
C10 C11 C12 104.9(5) . . ?
C10 C11 H11 127.6 . . ?
C12 C11 H11 127.6 . . ?
N9 C12 C11 108.6(5) . . ?
N9 C12 H12 125.7 . . ?
C11 C12 H12 125.7 . . ?
C14 C13 O2 118.4(9) . . ?
C14 C13 H13A 107.7 . . ?
O2 C13 H13A 107.7 . . ?
C14 C13 H13B 107.7 . . ?
O2 C13 H13B 107.7 . . ?
H13A C13 H13B 107.1 . . ?
C13 C14 H14A 109.5 . . ?
C13 C14 H14B 109.5 . . ?
H14A C14 H14B 109.5 . . ?
C13 C14 H14C 109.5 . . ?
H14A C14 H14C 109.5 . . ?
H14B C14 H14C 109.5 . . ?
O3 C15 C16 125.2(8) . . ?
O3 C15 H15A 106.0 . . ?
C16 C15 H15A 106.0 . . ?
O3 C15 H15B 106.0 . . ?
C16 C15 H15B 106.0 . . ?
H15A C15 H15B 106.3 . . ?
C15 C16 H16A 109.5 . . ?
C15 C16 H16B 109.5 . . ?
H16A C16 H16B 109.5 . . ?
C15 C16 H16C 109.5 . . ?
H16A C16 H16C 109.5 . . ?
H16B C16 H16C 109.5 . . ?
O5 C17 C18 111.7(7) . . ?
O5 C17 H17A 109.3 . . ?
C18 C17 H17A 109.3 . . ?
O5 C17 H17B 109.3 . . ?
C18 C17 H17B 109.3 . . ?
H17A C17 H17B 107.9 . . ?
C17 C18 H18A 109.5 . . ?
C17 C18 H18B 109.5 . . ?
H18A C18 H18B 109.5 . . ?
C17 C18 H18C 109.5 . . ?
H18A C18 H18C 109.5 . . ?
H18B C18 H18C 109.5 . . ?
O6 C19 C20 118.9(8) . . ?
O6 C19 H19A 107.6 . . ?
C20 C19 H19A 107.6 . . ?
O6 C19 H19B 107.6 . . ?
C20 C19 H19B 107.6 . . ?
H19A C19 H19B 107.0 . . ?
C19 C20 H20A 109.5 . . ?
C19 C20 H20B 109.5 . . ?
H20A C20 H20B 109.5 . . ?
C19 C20 H20C 109.5 . . ?
H20A C20 H20C 109.5 . . ?
H20B C20 H20C 109.5 . . ?
O8 C21 C22 118.0(7) . . ?
O8 C21 H21A 107.8 . . ?
C22 C21 H21A 107.8 . . ?
O8 C21 H21B 107.8 . . ?
C22 C21 H21B 107.8 . . ?
H21A C21 H21B 107.1 . . ?
C21 C22 H22A 109.5 . . ?
C21 C22 H22B 109.5 . . ?
H22A C22 H22B 109.5 . . ?
C21 C22 H22C 109.5 . . ?
H22A C22 H22C 109.5 . . ?
H22B C22 H22C 109.5 . . ?
O9 C23 C24 133.2(10) . . ?
O9 C23 H23A 103.9 . . ?
C24 C23 H23A 103.9 . . ?
O9 C23 H23B 103.9 . . ?
C24 C23 H23B 103.9 . . ?
H23A C23 H23B 105.4 . . ?
C23 C24 H24A 109.5 . . ?
C23 C24 H24B 109.5 . . ?
H24A C24 H24B 109.5 . . ?
C23 C24 H24C 109.5 . . ?
H24A C24 H24C 109.5 . . ?
H24B C24 H24C 109.5 . . ?
C29 C25 C26 105.6(8) . . ?
C29 C25 Co1 69.8(4) . . ?
C26 C25 Co1 69.6(4) . . ?
C29 C25 H25 127.2 . . ?
C26 C25 H25 127.2 . . ?
Co1 C25 H25 127.2 . . ?
C27 C26 C25 107.7(9) . . ?
C27 C26 Co1 70.8(5) . . ?
C25 C26 Co1 70.4(4) . . ?
C27 C26 H26 126.1 . . ?
C25 C26 H26 126.1 . . ?
Co1 C26 H26 126.1 . . ?
C26 C27 C28 107.9(9) . . ?
C26 C27 Co1 71.4(5) . . ?
C28 C27 Co1 70.7(5) . . ?
C26 C27 H27 126.0 . . ?
C28 C27 H27 126.0 . . ?
Co1 C27 H27 126.0 . . ?
C29 C28 C27 111.4(9) . . ?
C29 C28 Co1 71.9(5) . . ?
C27 C28 Co1 70.7(4) . . ?
C29 C28 H28 124.3 . . ?
C27 C28 H28 124.3 . . ?
Co1 C28 H28 124.3 . . ?
C28 C29 C25 107.3(8) . . ?
C28 C29 Co1 71.2(5) . . ?
C25 C29 Co1 70.5(4) . . ?
C28 C29 H29 126.3 . . ?
C25 C29 H29 126.3 . . ?
Co1 C29 H29 126.3 . . ?
N10 C30 C31 177.3(7) . . ?
C30 C31 H31A 109.5 . . ?
C30 C31 H31B 109.5 . . ?
H31A C31 H31B 109.5 . . ?
C30 C31 H31C 109.5 . . ?
H31A C31 H31C 109.5 . . ?
H31B C31 H31C 109.5 . . ?
N11 C32 C33 178.7(10) . . ?
C32 C33 H33A 109.5 . . ?
C32 C33 H33B 109.5 . . ?
H33A C33 H33B 109.5 . . ?
C32 C33 H33C 109.5 . . ?
H33A C33 H33C 109.5 . . ?
H33B C33 H33C 109.5 . . ?
C28 Co1 C27 38.6(3) . . ?
C28 Co1 C26 63.9(3) . . ?
C27 Co1 C26 37.8(3) . . ?
C28 Co1 C29 36.9(3) . . ?
C27 Co1 C29 64.6(3) . . ?
C26 Co1 C29 66.0(3) . . ?
C28 Co1 C25 63.9(3) . . ?
C27 Co1 C25 65.1(3) . . ?
C26 Co1 C25 40.0(3) . . ?
C29 Co1 C25 39.7(3) . . ?
C28 Co1 P3 91.9(3) . . ?
C27 Co1 P3 116.4(3) . . ?
C26 Co1 P3 153.7(3) . . ?
C29 Co1 P3 101.2(3) . . ?
C25 Co1 P3 139.0(3) . . ?
C28 Co1 P1 142.9(3) . . ?
C27 Co1 P1 152.7(3) . . ?
C26 Co1 P1 115.0(3) . . ?
C29 Co1 P1 106.6(3) . . ?
C25 Co1 P1 91.4(2) . . ?
P3 Co1 P1 90.25(6) . . ?
C28 Co1 P2 126.1(3) . . ?
C27 Co1 P2 94.6(3) . . ?
C26 Co1 P2 96.6(3) . . ?
C29 Co1 P2 159.1(2) . . ?
C25 Co1 P2 131.1(3) . . ?
P3 Co1 P2 89.78(6) . . ?
P1 Co1 P2 90.91(7) . . ?
C1 Fe1 C2 86.11(18) . . ?
C1 Fe1 C3 88.5(2) . . ?
C2 Fe1 C3 89.4(2) . . ?
C1 Fe1 N4 178.42(17) . . ?
C2 Fe1 N4 92.39(16) . . ?
C3 Fe1 N4 91.02(18) . . ?
C1 Fe1 N6 93.14(17) . . ?
C2 Fe1 N6 178.49(18) . . ?
C3 Fe1 N6 91.88(18) . . ?
N4 Fe1 N6 88.37(15) . . ?
C1 Fe1 N8 92.07(17) . . ?
C2 Fe1 N8 90.45(17) . . ?
C3 Fe1 N8 179.41(17) . . ?
N4 Fe1 N8 88.42(15) . . ?
N6 Fe1 N8 88.27(15) . . ?
C1 N1 Ni1 175.2(4) . . ?
C2 N2 Ni1 171.8(4) 2_566 . ?
C4 N4 N5 106.2(4) . . ?
C4 N4 Fe1 134.2(3) . . ?
N5 N4 Fe1 119.5(3) . . ?
C6 N5 N4 109.1(4) . . ?
C6 N5 B1 132.6(4) . . ?
N4 N5 B1 118.3(3) . . ?
C7 N6 N7 107.0(4) . . ?
C7 N6 Fe1 133.6(3) . . ?
N7 N6 Fe1 119.4(3) . . ?
C9 N7 N6 108.1(4) . . ?
C9 N7 B1 132.9(4) . . ?
N6 N7 B1 118.9(4) . . ?
C10 N8 N9 107.0(4) . . ?
C10 N8 Fe1 133.6(3) . . ?
N9 N8 Fe1 119.4(3) . . ?
C12 N9 N8 108.8(4) . . ?
C12 N9 B1 132.6(4) . . ?
N8 N9 B1 118.6(4) . . ?
C30 N10 Ni1 153.3(5) . . ?
O1 Ni1 N2 176.74(15) . . ?
O1 Ni1 O7 88.90(14) . . ?
N2 Ni1 O7 88.76(15) . . ?
O1 Ni1 N1 89.52(14) . . ?
N2 Ni1 N1 92.84(15) . . ?
O7 Ni1 N1 178.33(14) . . ?
O1 Ni1 O4 89.94(13) . . ?
N2 Ni1 O4 92.33(15) . . ?
O7 Ni1 O4 89.89(13) . . ?
N1 Ni1 O4 89.55(14) . . ?
O1 Ni1 N10 91.20(16) . . ?
N2 Ni1 N10 86.60(17) . . ?
O7 Ni1 N10 91.89(16) . . ?
N1 Ni1 N10 88.70(17) . . ?
O4 Ni1 N10 177.90(15) . . ?
P1 O1 Ni1 127.42(19) . . ?
C13 O2 P1 123.7(5) . . ?
C15 O3 P1 126.7(5) . . ?
P2 O4 Ni1 127.2(2) . . ?
C17 O5 P2 125.1(5) . . ?
C19 O6 P2 129.4(5) . . ?
P3 O7 Ni1 126.3(2) . . ?
C21 O8 P3 126.0(5) . . ?
C23 O9 P3 126.9(5) . . ?
H10A O10 H10B 107.5 . . ?
O1 P1 O3 107.8(2) . . ?
O1 P1 O2 109.8(2) . . ?
O3 P1 O2 100.7(3) . . ?
O1 P1 Co1 119.50(15) . . ?
O3 P1 Co1 109.8(2) . . ?
O2 P1 Co1 107.66(18) . . ?
O4 P2 O5 110.0(2) . . ?
O4 P2 O6 108.1(3) . . ?
O5 P2 O6 100.8(3) . . ?
O4 P2 Co1 119.17(15) . . ?
O5 P2 Co1 107.7(2) . . ?
O6 P2 Co1 109.6(2) . . ?
O7 P3 O9 108.4(2) . . ?
O7 P3 O8 110.7(2) . . ?
O9 P3 O8 101.2(3) . . ?
O7 P3 Co1 119.30(15) . . ?
O9 P3 Co1 109.08(19) . . ?
O8 P3 Co1 106.6(2) . . ?

loop_
_geom_bond_atom_site_label_1
_geom_bond_atom_site_label_2
_geom_bond_distance
_geom_bond_site_symmetry_2
_geom_bond_publ_flag
B1 N7 1.512(7) . ?
B1 N5 1.540(7) . ?
B1 N9 1.545(7) . ?
B1 H1 0.9800 . ?
C1 N1 1.141(5) . ?
C1 Fe1 1.916(5) . ?
C2 N2 1.142(6) 2_566 ?
C2 Fe1 1.917(5) . ?
C3 N3 1.130(6) . ?
C3 Fe1 1.929(5) . ?
C4 N4 1.329(6) . ?
C4 C5 1.381(7) . ?
C4 H4 0.9300 . ?
C5 C6 1.350(8) . ?
C5 H5 0.9300 . ?
C6 N5 1.344(6) . ?
C6 H6 0.9300 . ?
C7 N6 1.331(6) . ?
C7 C8 1.395(7) . ?
C7 H7 0.9300 . ?
C8 C9 1.338(7) . ?
C8 H8 0.9300 . ?
C9 N7 1.336(6) . ?
C9 H9 0.9300 . ?
C10 N8 1.331(6) . ?
C10 C11 1.362(7) . ?
C10 H10 0.9300 . ?
C11 C12 1.387(8) . ?
C11 H11 0.9300 . ?
C12 N9 1.333(6) . ?
C12 H12 0.9300 . ?
C13 C14 1.358(8) . ?
C13 O2 1.441(9) . ?
C13 H13A 0.9700 . ?
C13 H13B 0.9700 . ?
C14 H14A 0.9600 . ?
C14 H14B 0.9600 . ?
C14 H14C 0.9600 . ?
C15 O3 1.339(9) . ?
C15 C16 1.372(8) . ?
C15 H15A 0.9700 . ?
C15 H15B 0.9700 . ?
C16 H16A 0.9600 . ?
C16 H16B 0.9600 . ?
C16 H16C 0.9600 . ?
C17 O5 1.352(7) . ?
C17 C18 1.429(10) . ?
C17 H17A 0.9700 . ?
C17 H17B 0.9700 . ?
C18 H18A 0.9600 . ?
C18 H18B 0.9600 . ?
C18 H18C 0.9600 . ?
C19 O6 1.332(10) . ?
C19 C20 1.398(11) . ?
C19 H19A 0.9700 . ?
C19 H19B 0.9700 . ?
C20 H20A 0.9600 . ?
C20 H20B 0.9600 . ?
C20 H20C 0.9600 . ?
C21 O8 1.372(9) . ?
C21 C22 1.420(11) . ?
C21 H21A 0.9700 . ?
C21 H21B 0.9700 . ?
C22 H22A 0.9600 . ?
C22 H22B 0.9600 . ?
C22 H22C 0.9600 . ?
C23 O9 1.281(9) . ?
C23 C24 1.376(5) . ?
C23 H23A 0.9700 . ?
C23 H23B 0.9700 . ?
C24 H24A 0.9600 . ?
C24 H24B 0.9600 . ?
C24 H24C 0.9600 . ?
C25 C29 1.402(11) . ?
C25 C26 1.412(11) . ?
C25 Co1 2.068(7) . ?
C25 H25 0.9800 . ?
C26 C27 1.331(11) . ?
C26 Co1 2.058(7) . ?
C26 H26 0.9800 . ?
C27 C28 1.356(12) . ?
C27 Co1 2.052(7) . ?
C27 H27 0.9800 . ?
C28 C29 1.302(11) . ?
C28 Co1 2.051(7) . ?
C28 H28 0.9800 . ?
C29 Co1 2.060(7) . ?
C29 H29 0.9800 . ?
C30 N10 1.133(7) . ?
C30 C31 1.456(9) . ?
C31 H31A 0.9600 . ?
C31 H31B 0.9600 . ?
C31 H31C 0.9600 . ?
C32 N11 1.132(9) . ?
C32 C33 1.395(10) . ?
C33 H33A 0.9600 . ?
C33 H33B 0.9600 . ?
C33 H33C 0.9600 . ?
Co1 P3 2.1566(17) . ?
Co1 P1 2.1573(17) . ?
Co1 P2 2.1596(18) . ?
Fe1 N4 1.973(4) . ?
Fe1 N6 1.976(4) . ?
Fe1 N8 1.976(4) . ?
N1 Ni1 2.061(4) . ?
N2 C2 1.142(6) 2_566 ?
N2 Ni1 2.046(4) . ?
N4 N5 1.365(5) . ?
N6 N7 1.362(5) . ?
N8 N9 1.359(5) . ?
N10 Ni1 2.138(5) . ?
Ni1 O1 2.034(3) . ?
Ni1 O7 2.053(3) . ?
Ni1 O4 2.071(3) . ?
O1 P1 1.499(3) . ?
O2 P1 1.599(5) . ?
O3 P1 1.595(4) . ?
O4 P2 1.492(3) . ?
O5 P2 1.599(5) . ?
O6 P2 1.605(6) . ?
O7 P3 1.498(3) . ?
O8 P3 1.602(5) . ?
O9 P3 1.591(4) . ?
O10 H10A 0.8500 . ?
O10 H10B 0.8500 . ?

loop_
_geom_torsion_atom_site_label_1
_geom_torsion_atom_site_label_2
_geom_torsion_atom_site_label_3
_geom_torsion_atom_site_label_4
_geom_torsion
_geom_torsion_site_symmetry_1
_geom_torsion_site_symmetry_2
_geom_torsion_site_symmetry_3
_geom_torsion_site_symmetry_4
_geom_torsion_publ_flag
N4 C4 C5 C6 1.3(6) . . . . ?
C4 C5 C6 N5 -1.7(6) . . . . ?
N6 C7 C8 C9 -1.1(6) . . . . ?
C7 C8 C9 N7 0.8(6) . . . . ?
N8 C10 C11 C12 0.1(6) . . . . ?
C10 C11 C12 N9 -0.1(7) . . . . ?
C29 C25 C26 C27 0.4(8) . . . . ?
Co1 C25 C26 C27 61.3(5) . . . . ?
C29 C25 C26 Co1 -60.9(5) . . . . ?
C25 C26 C27 C28 0.5(8) . . . . ?
Co1 C26 C27 C28 61.5(5) . . . . ?
C25 C26 C27 Co1 -61.1(5) . . . . ?
C26 C27 C28 C29 -1.3(9) . . . . ?
Co1 C27 C28 C29 60.7(6) . . . . ?
C26 C27 C28 Co1 -62.0(5) . . . . ?
C27 C28 C29 C25 1.6(9) . . . . ?
Co1 C28 C29 C25 61.5(5) . . . . ?
C27 C28 C29 Co1 -59.9(6) . . . . ?
C26 C25 C29 C28 -1.2(8) . . . . ?
Co1 C25 C29 C28 -62.0(5) . . . . ?
C26 C25 C29 Co1 60.8(5) . . . . ?
C29 C28 Co1 C27 -121.4(9) . . . . ?
C29 C28 Co1 C26 -84.1(6) . . . . ?
C27 C28 Co1 C26 37.3(5) . . . . ?
C27 C28 Co1 C29 121.4(9) . . . . ?
C29 C28 Co1 C25 -39.3(5) . . . . ?
C27 C28 Co1 C25 82.1(6) . . . . ?
C29 C28 Co1 P3 106.4(6) . . . . ?
C27 C28 Co1 P3 -132.3(6) . . . . ?
C29 C28 Co1 P1 13.5(9) . . . . ?
C27 C28 Co1 P1 134.9(6) . . . . ?
C29 C28 Co1 P2 -162.6(5) . . . . ?
C27 C28 Co1 P2 -41.2(7) . . . . ?
C26 C27 Co1 C28 117.6(8) . . . . ?
C28 C27 Co1 C26 -117.6(8) . . . . ?
C26 C27 Co1 C29 83.0(6) . . . . ?
C28 C27 Co1 C29 -34.6(5) . . . . ?
C26 C27 Co1 C25 38.9(5) . . . . ?
C28 C27 Co1 C25 -78.7(6) . . . . ?
C26 C27 Co1 P3 173.2(5) . . . . ?
C28 C27 Co1 P3 55.7(6) . . . . ?
C26 C27 Co1 P1 6.4(11) . . . . ?
C28 C27 Co1 P1 -111.2(8) . . . . ?
C26 C27 Co1 P2 -94.7(6) . . . . ?
C28 C27 Co1 P2 147.7(6) . . . . ?
C27 C26 Co1 C28 -38.0(6) . . . . ?
C25 C26 Co1 C28 79.7(6) . . . . ?
C25 C26 Co1 C27 117.7(8) . . . . ?
C27 C26 Co1 C29 -78.9(6) . . . . ?
C25 C26 Co1 C29 38.8(5) . . . . ?
C27 C26 Co1 C25 -117.7(8) . . . . ?
C27 C26 Co1 P3 -13.8(10) . . . . ?
C25 C26 Co1 P3 103.9(8) . . . . ?
C27 C26 Co1 P1 -176.8(5) . . . . ?
C25 C26 Co1 P1 -59.0(6) . . . . ?
C27 C26 Co1 P2 89.1(6) . . . . ?
C25 C26 Co1 P2 -153.1(5) . . . . ?
C25 C29 Co1 C28 -117.1(8) . . . . ?
C28 C29 Co1 C27 36.2(6) . . . . ?
C25 C29 Co1 C27 -80.9(6) . . . . ?
C28 C29 Co1 C26 77.9(6) . . . . ?
C25 C29 Co1 C26 -39.1(5) . . . . ?
C28 C29 Co1 C25 117.1(8) . . . . ?
C28 C29 Co1 P3 -77.9(6) . . . . ?
C25 C29 Co1 P3 165.0(5) . . . . ?
C28 C29 Co1 P1 -171.6(6) . . . . ?
C25 C29 Co1 P1 71.4(5) . . . . ?
C28 C29 Co1 P2 42.7(12) . . . . ?
C25 C29 Co1 P2 -74.4(11) . . . . ?
C29 C25 Co1 C28 36.6(5) . . . . ?
C26 C25 Co1 C28 -79.7(6) . . . . ?
C29 C25 Co1 C27 79.5(6) . . . . ?
C26 C25 Co1 C27 -36.7(5) . . . . ?
C29 C25 Co1 C26 116.3(7) . . . . ?
C26 C25 Co1 C29 -116.3(7) . . . . ?
C29 C25 Co1 P3 -22.8(7) . . . . ?
C26 C25 Co1 P3 -139.0(5) . . . . ?
C29 C25 Co1 P1 -114.7(5) . . . . ?
C26 C25 Co1 P1 129.0(5) . . . . ?
C29 C25 Co1 P2 152.8(5) . . . . ?
C26 C25 Co1 P2 36.6(6) . . . . ?
N1 C1 Fe1 C2 -18(18) . . . . ?
N1 C1 Fe1 C3 71(18) . . . . ?
N1 C1 Fe1 N4 -1(23) . . . . ?
N1 C1 Fe1 N6 163(18) . . . . ?
N1 C1 Fe1 N8 -108(18) . . . . ?
N2 C2 Fe1 C1 -99(8) 2_566 . . . ?
N2 C2 Fe1 C3 173(8) 2_566 . . . ?
N2 C2 Fe1 N4 82(8) 2_566 . . . ?
N2 C2 Fe1 N6 -38(13) 2_566 . . . ?
N2 C2 Fe1 N8 -7(8) 2_566 . . . ?
N3 C3 Fe1 C1 130(14) . . . . ?
N3 C3 Fe1 C2 -144(14) . . . . ?
N3 C3 Fe1 N4 -51(14) . . . . ?
N3 C3 Fe1 N6 37(14) . . . . ?
N3 C3 Fe1 N8 -68(25) . . . . ?
Fe1 C1 N1 Ni1 34(22) . . . . ?
C5 C4 N4 N5 -0.3(5) . . . . ?
C5 C4 N4 Fe1 -177.1(4) . . . . ?
C1 Fe1 N4 C4 26(7) . . . . ?
C2 Fe1 N4 C4 43.8(5) . . . . ?
C3 Fe1 N4 C4 -45.7(5) . . . . ?
N6 Fe1 N4 C4 -137.5(5) . . . . ?
N8 Fe1 N4 C4 134.2(5) . . . . ?
C1 Fe1 N4 N5 -150(6) . . . . ?
C2 Fe1 N4 N5 -132.7(3) . . . . ?
C3 Fe1 N4 N5 137.9(3) . . . . ?
N6 Fe1 N4 N5 46.0(3) . . . . ?
N8 Fe1 N4 N5 -42.3(3) . . . . ?
C5 C6 N5 N4 1.6(6) . . . . ?
C5 C6 N5 B1 -177.5(5) . . . . ?
C4 N4 N5 C6 -0.8(5) . . . . ?
Fe1 N4 N5 C6 176.6(3) . . . . ?
C4 N4 N5 B1 178.5(4) . . . . ?
Fe1 N4 N5 B1 -4.1(5) . . . . ?
N7 B1 N5 C6 124.3(5) . . . . ?
N9 B1 N5 C6 -120.4(5) . . . . ?
N7 B1 N5 N4 -54.8(5) . . . . ?
N9 B1 N5 N4 60.5(5) . . . . ?
C8 C7 N6 N7 1.0(6) . . . . ?
C8 C7 N6 Fe1 -177.0(3) . . . . ?
C1 Fe1 N6 C7 -44.0(5) . . . . ?
C2 Fe1 N6 C7 -104(6) . . . . ?
C3 Fe1 N6 C7 44.6(5) . . . . ?
N4 Fe1 N6 C7 135.6(5) . . . . ?
N8 Fe1 N6 C7 -135.9(5) . . . . ?
C1 Fe1 N6 N7 138.3(3) . . . . ?
C2 Fe1 N6 N7 78(6) . . . . ?
C3 Fe1 N6 N7 -133.1(3) . . . . ?
N4 Fe1 N6 N7 -42.1(3) . . . . ?
N8 Fe1 N6 N7 46.3(3) . . . . ?
C8 C9 N7 N6 -0.2(6) . . . . ?
C8 C9 N7 B1 -178.4(5) . . . . ?
C7 N6 N7 C9 -0.5(5) . . . . ?
Fe1 N6 N7 C9 177.8(3) . . . . ?
C7 N6 N7 B1 178.0(4) . . . . ?
Fe1 N6 N7 B1 -3.8(5) . . . . ?
N5 B1 N7 C9 -122.6(5) . . . . ?
N9 B1 N7 C9 123.4(5) . . . . ?
N5 B1 N7 N6 59.5(5) . . . . ?
N9 B1 N7 N6 -54.6(6) . . . . ?
C11 C10 N8 N9 -0.1(5) . . . . ?
C11 C10 N8 Fe1 -179.6(4) . . . . ?
C1 Fe1 N8 C10 43.5(4) . . . . ?
C2 Fe1 N8 C10 -42.6(4) . . . . ?
C3 Fe1 N8 C10 -119(18) . . . . ?
N4 Fe1 N8 C10 -135.0(4) . . . . ?
N6 Fe1 N8 C10 136.6(4) . . . . ?
C1 Fe1 N8 N9 -136.0(3) . . . . ?
C2 Fe1 N8 N9 137.9(3) . . . . ?
C3 Fe1 N8 N9 62(18) . . . . ?
N4 Fe1 N8 N9 45.5(3) . . . . ?
N6 Fe1 N8 N9 -42.9(3) . . . . ?
C11 C12 N9 N8 0.0(6) . . . . ?
C11 C12 N9 B1 -178.3(5) . . . . ?
C10 N8 N9 C12 0.0(5) . . . . ?
Fe1 N8 N9 C12 179.7(3) . . . . ?
C10 N8 N9 B1 178.6(4) . . . . ?
Fe1 N8 N9 B1 -1.7(5) . . . . ?
N7 B1 N9 C12 -123.8(6) . . . . ?
N5 B1 N9 C12 121.1(6) . . . . ?
N7 B1 N9 N8 58.0(5) . . . . ?
N5 B1 N9 N8 -57.1(5) . . . . ?
C31 C30 N10 Ni1 55(16) . . . . ?
C2 N2 Ni1 O1 7(5) 2_566 . . . ?
C2 N2 Ni1 O7 -37(3) 2_566 . . . ?
C2 N2 Ni1 N1 144(3) 2_566 . . . ?
C2 N2 Ni1 O4 -127(3) 2_566 . . . ?
C2 N2 Ni1 N10 55(3) 2_566 . . . ?
C1 N1 Ni1 O1 159(5) . . . . ?
C1 N1 Ni1 N2 -19(5) . . . . ?
C1 N1 Ni1 O7 179(100) . . . . ?
C1 N1 Ni1 O4 -111(5) . . . . ?
C1 N1 Ni1 N10 68(5) . . . . ?
C30 N10 Ni1 O1 -141.3(11) . . . . ?
C30 N10 Ni1 N2 41.1(11) . . . . ?
C30 N10 Ni1 O7 129.7(11) . . . . ?
C30 N10 Ni1 N1 -51.8(11) . . . . ?
C30 N10 Ni1 O4 -18(5) . . . . ?
N2 Ni1 O1 P1 -74(3) . . . . ?
O7 Ni1 O1 P1 -30.1(3) . . . . ?
N1 Ni1 O1 P1 149.3(3) . . . . ?
O4 Ni1 O1 P1 59.8(3) . . . . ?
N10 Ni1 O1 P1 -122.0(3) . . . . ?
C14 C13 O2 P1 -118.1(9) . . . . ?
C16 C15 O3 P1 -154.3(9) . . . . ?
O1 Ni1 O4 P2 -29.1(2) . . . . ?
N2 Ni1 O4 P2 148.5(2) . . . . ?
O7 Ni1 O4 P2 59.8(3) . . . . ?
N1 Ni1 O4 P2 -118.7(3) . . . . ?
N10 Ni1 O4 P2 -152(4) . . . . ?
C18 C17 O5 P2 168.0(6) . . . . ?
C20 C19 O6 P2 -174.6(7) . . . . ?
O1 Ni1 O7 P3 63.3(3) . . . . ?
N2 Ni1 O7 P3 -118.9(3) . . . . ?
N1 Ni1 O7 P3 44(5) . . . . ?
O4 Ni1 O7 P3 -26.6(3) . . . . ?
N10 Ni1 O7 P3 154.5(3) . . . . ?
C22 C21 O8 P3 -175.9(6) . . . . ?
C24 C23 O9 P3 172.2(11) . . . . ?
Ni1 O1 P1 O3 -152.8(3) . . . . ?
Ni1 O1 P1 O2 98.4(3) . . . . ?
Ni1 O1 P1 Co1 -26.6(3) . . . . ?
C15 O3 P1 O1 3.7(8) . . . . ?
C15 O3 P1 O2 118.7(8) . . . . ?
C15 O3 P1 Co1 -128.0(7) . . . . ?
C13 O2 P1 O1 36.9(6) . . . . ?
C13 O2 P1 O3 -76.6(6) . . . . ?
C13 O2 P1 Co1 168.5(6) . . . . ?
C28 Co1 P1 O1 151.4(5) . . . . ?
C27 Co1 P1 O1 -133.8(7) . . . . ?
C26 Co1 P1 O1 -129.5(3) . . . . ?
C29 Co1 P1 O1 159.8(3) . . . . ?
C25 Co1 P1 O1 -163.0(4) . . . . ?
P3 Co1 P1 O1 57.95(18) . . . . ?
P2 Co1 P1 O1 -31.83(18) . . . . ?
C28 Co1 P1 O3 -83.4(5) . . . . ?
C27 Co1 P1 O3 -8.6(7) . . . . ?
C26 Co1 P1 O3 -4.3(3) . . . . ?
C29 Co1 P1 O3 -75.0(3) . . . . ?
C25 Co1 P1 O3 -37.8(4) . . . . ?
P3 Co1 P1 O3 -176.8(2) . . . . ?
P2 Co1 P1 O3 93.4(2) . . . . ?
C28 Co1 P1 O2 25.3(5) . . . . ?
C27 Co1 P1 O2 100.1(7) . . . . ?
C26 Co1 P1 O2 104.4(3) . . . . ?
C29 Co1 P1 O2 33.7(3) . . . . ?
C25 Co1 P1 O2 71.0(4) . . . . ?
P3 Co1 P1 O2 -68.1(2) . . . . ?
P2 Co1 P1 O2 -157.9(2) . . . . ?
Ni1 O4 P2 O5 98.6(3) . . . . ?
Ni1 O4 P2 O6 -152.2(3) . . . . ?
Ni1 O4 P2 Co1 -26.4(3) . . . . ?
C17 O5 P2 O4 14.7(7) . . . . ?
C17 O5 P2 O6 -99.2(7) . . . . ?
C17 O5 P2 Co1 146.0(6) . . . . ?
C19 O6 P2 O4 -10.8(10) . . . . ?
C19 O6 P2 O5 104.5(9) . . . . ?
C19 O6 P2 Co1 -142.2(9) . . . . ?
C28 Co1 P2 O4 -124.6(4) . . . . ?
C27 Co1 P2 O4 -149.0(4) . . . . ?
C26 Co1 P2 O4 173.1(3) . . . . ?
C29 Co1 P2 O4 -154.9(8) . . . . ?
C25 Co1 P2 O4 150.4(3) . . . . ?
P3 Co1 P2 O4 -32.49(18) . . . . ?
P1 Co1 P2 O4 57.75(18) . . . . ?
C28 Co1 P2 O5 109.3(4) . . . . ?
C27 Co1 P2 O5 85.0(4) . . . . ?
C26 Co1 P2 O5 47.0(4) . . . . ?
C29 Co1 P2 O5 79.1(8) . . . . ?
C25 Co1 P2 O5 24.3(4) . . . . ?
P3 Co1 P2 O5 -158.5(2) . . . . ?
P1 Co1 P2 O5 -68.3(2) . . . . ?
C28 Co1 P2 O6 0.6(4) . . . . ?
C27 Co1 P2 O6 -23.8(4) . . . . ?
C26 Co1 P2 O6 -61.7(4) . . . . ?
C29 Co1 P2 O6 -29.7(9) . . . . ?
C25 Co1 P2 O6 -84.4(4) . . . . ?
P3 Co1 P2 O6 92.7(3) . . . . ?
P1 Co1 P2 O6 -177.0(3) . . . . ?
Ni1 O7 P3 O9 -156.4(3) . . . . ?
Ni1 O7 P3 O8 93.4(3) . . . . ?
Ni1 O7 P3 Co1 -30.8(3) . . . . ?
C23 O9 P3 O7 -18.6(10) . . . . ?
C23 O9 P3 O8 97.9(9) . . . . ?
C23 O9 P3 Co1 -150.0(9) . . . . ?
C21 O8 P3 O7 18.1(8) . . . . ?
C21 O8 P3 O9 -96.7(7) . . . . ?
C21 O8 P3 Co1 149.3(7) . . . . ?
C28 Co1 P3 O7 -172.2(4) . . . . ?
C27 Co1 P3 O7 156.7(4) . . . . ?
C26 Co1 P3 O7 166.1(6) . . . . ?
C29 Co1 P3 O7 -136.2(3) . . . . ?
C25 Co1 P3 O7 -121.6(4) . . . . ?
P1 Co1 P3 O7 -29.2(2) . . . . ?
P2 Co1 P3 O7 61.7(2) . . . . ?
C28 Co1 P3 O9 -47.0(4) . . . . ?
C27 Co1 P3 O9 -78.0(4) . . . . ?
C26 Co1 P3 O9 -68.6(6) . . . . ?
C29 Co1 P3 O9 -11.0(4) . . . . ?
C25 Co1 P3 O9 3.6(4) . . . . ?
P1 Co1 P3 O9 96.0(2) . . . . ?
P2 Co1 P3 O9 -173.1(2) . . . . ?
C28 Co1 P3 O8 61.5(4) . . . . ?
C27 Co1 P3 O8 30.5(4) . . . . ?
C26 Co1 P3 O8 39.9(6) . . . . ?
C29 Co1 P3 O8 97.5(3) . . . . ?
C25 Co1 P3 O8 112.1(4) . . . . ?
P1 Co1 P3 O8 -155.49(19) . . . . ?
P2 Co1 P3 O8 -64.57(19) . . . . ?
